data_8105782
loop_
_publ_author_name
'Cao, Junyan'
'Wang, Jianlong'
'Chen, Jun'
'Zhang, Xiyu'
'Qin, Zhiang'

_publ_section_title
;
 The crystal structure of
 2-(4-chloro-2,6-dinitrophenyl)-1-(4-chloro)diazene oxide, C12H6Cl2N4O5
;
_journal_issue 3
_journal_name_full 'Zeitschrift f\"ur Kristallographie - New Crystal Structures'
_journal_page_first 571
_journal_page_last 572
_journal_paper_doi 10.1515/ncrs-2018-0570
_journal_volume 234
_journal_year 2019
_chemical_formula_moiety 'C12 H6 Cl2 N4 O5'
_chemical_formula_sum 'C12 H6 Cl2 N4 O5'
_chemical_formula_weight 357.11
_chemical_name_systematic
;
2-(4-chloro-2,6-dinitrophenyl)-1-(4-chloro)diazene oxide
;
_space_group_crystal_system triclinic
_space_group_IT_number 2
_space_group_name_Hall '-P 1'
_space_group_name_H-M_alt 'P -1'
_atom_sites_solution_hydrogens geom
_atom_sites_solution_primary dual
_audit_creation_method SHELXL-2014/7
_cell_angle_alpha 78.346(4)
_cell_angle_beta 68.657(4)
_cell_angle_gamma 71.167(4)
_cell_formula_units_Z 2
_cell_length_a 8.1022(14)
_cell_length_b 9.6916(17)
_cell_length_c 10.2476(17)
_cell_measurement_reflns_used 3498
_cell_measurement_temperature 120
_cell_measurement_theta_max 26.72
_cell_measurement_theta_min 2.14
_cell_volume 706.1(2)
_computing_data_collection 'SAINT v8.34A (Bruker, 2013)'
_computing_data_reduction 'SAINT v8.34A (Bruker, 2013)'
_computing_molecular_graphics 'Olex2 (Dolomanov et al., 2009)'
_computing_publication_material 'Olex2 (Dolomanov et al., 2009)'
_computing_structure_refinement 'ShelXL (Sheldrick, 2015)'
_computing_structure_solution 'ShelXT (Sheldrick, 2015)'
_diffrn_ambient_temperature 120
_diffrn_measured_fraction_theta_full 0.983
_diffrn_measured_fraction_theta_max 0.981
_diffrn_measurement_device_type 'Bruker APEX-II CCD'
_diffrn_measurement_method '\f and \w scans'
_diffrn_radiation_type 'Mo K\a'
_diffrn_radiation_wavelength 0.71073
_diffrn_reflns_av_R_equivalents 0.0238
_diffrn_reflns_av_unetI/netI 0.0362
_diffrn_reflns_Laue_measured_fraction_full 0.983
_diffrn_reflns_Laue_measured_fraction_max 0.981
_diffrn_reflns_limit_h_max 10
_diffrn_reflns_limit_h_min -10
_diffrn_reflns_limit_k_max 10
_diffrn_reflns_limit_k_min -12
_diffrn_reflns_limit_l_max 12
_diffrn_reflns_limit_l_min -12
_diffrn_reflns_number 6603
_diffrn_reflns_point_group_measured_fraction_full 0.983
_diffrn_reflns_point_group_measured_fraction_max 0.981
_diffrn_reflns_theta_full 25.242
_diffrn_reflns_theta_max 26.369
_diffrn_reflns_theta_min 2.114
_exptl_absorpt_coefficient_mu 0.492
_exptl_absorpt_correction_T_max 0.7454
_exptl_absorpt_correction_T_min 0.6465
_exptl_absorpt_correction_type multi-scan
_exptl_absorpt_process_details
; 
SADABS (Bruker, 2014)
;
_exptl_crystal_colour colourless
_exptl_crystal_density_diffrn 1.680
_exptl_crystal_description block
_exptl_crystal_F_000 360
_exptl_crystal_size_max 0.29
_exptl_crystal_size_mid 0.15
_exptl_crystal_size_min 0.12
_refine_diff_density_max 0.491
_refine_diff_density_min -0.310
_refine_diff_density_rms 0.070
_refine_ls_extinction_method none
_refine_ls_goodness_of_fit_ref 1.050
_refine_ls_hydrogen_treatment constr
_refine_ls_matrix_type full
_refine_ls_number_parameters 208
_refine_ls_number_reflns 2820
_refine_ls_number_restraints 0
_refine_ls_restrained_S_all 1.050
_refine_ls_R_factor_all 0.0411
_refine_ls_R_factor_gt 0.0356
_refine_ls_shift/su_max 0.001
_refine_ls_shift/su_mean 0.000
_refine_ls_structure_factor_coef Fsqd
_refine_ls_weighting_details
;
 w=1/[\s^2^(Fo^2^)+(0.0684P)^2^+0.1773P]
 where P=(Fo^2^+2Fc^2^)/3
;
_refine_ls_weighting_scheme calc
_refine_ls_wR_factor_gt 0.1052
_refine_ls_wR_factor_ref 0.1109
_reflns_Friedel_coverage 0.000
_reflns_number_gt 2440
_reflns_number_total 2820
_reflns_threshold_expression 'I > 2\s(I)'
_cod_data_source_file suppl_ncrs-2018-0570_suppl.cif
_cod_data_source_block exp_01
_cod_database_code 8105782
_shelx_space_group_comment
;
The symmetry employed for this shelxl refinement is uniquely defined
by the following loop, which should always be used as a source of
symmetry information in preference to the above space-group names.
They are only intended as comments.
;
_shelx_estimated_absorpt_t_min 0.870
_shelx_estimated_absorpt_t_max 0.943

loop_
_space_group_symop_operation_xyz
'x, y, z'
'-x, -y, -z'

loop_
_atom_site_label
_atom_site_type_symbol
_atom_site_fract_x
_atom_site_fract_y
_atom_site_fract_z
_atom_site_U_iso_or_equiv
_atom_site_adp_type
_atom_site_occupancy
_atom_site_site_symmetry_order
_atom_site_calc_flag
_atom_site_refinement_flags_posn
_atom_site_refinement_flags_adp
_atom_site_refinement_flags_occupancy
_atom_site_disorder_assembly
_atom_site_disorder_group
Cl1 Cl 0.93895(6) -0.00835(5) 0.73292(4) 0.02365(15) Uani 1 1 d . . . . .
Cl2 Cl 0.28449(8) 0.93466(6) -0.10383(5) 0.04127(19) Uani 1 1 d . . . . .
O1 O 0.35073(16) 0.11942(15) 0.58530(14) 0.0250(3) Uani 1 1 d . . . . .
O2 O 0.42850(18) 0.22119(15) 0.37129(14) 0.0266(3) Uani 1 1 d . . . . .
O3 O 0.84837(16) 0.39266(16) 0.16344(14) 0.0276(3) Uani 1 1 d . . . . .
O4 O 0.81352(18) 0.57460(15) 0.37067(15) 0.0278(3) Uani 1 1 d . . . . .
O5 O 1.08170(19) 0.42651(18) 0.35842(19) 0.0415(4) Uani 1 1 d . . . . .
N1 N 0.44980(19) 0.18154(16) 0.48640(16) 0.0190(3) Uani 1 1 d . . . . .
N2 N 0.58402(19) 0.42812(17) 0.34785(15) 0.0177(3) Uani 1 1 d . . . . .
N3 N 0.68088(19) 0.45349(17) 0.22023(15) 0.0184(3) Uani 1 1 d . . . . .
N4 N 0.9145(2) 0.45351(18) 0.38889(17) 0.0232(4) Uani 1 1 d . . . . .
C1 C 0.8376(2) 0.1187(2) 0.62031(18) 0.0182(4) Uani 1 1 d . . . . .
C2 C 0.6817(2) 0.1057(2) 0.60318(18) 0.0181(4) Uani 1 1 d . . . . .
H2 H 0.6270 0.0296 0.6551 0.022 Uiso 1 1 calc R . . . .
C3 C 0.6072(2) 0.20631(19) 0.50844(18) 0.0167(4) Uani 1 1 d . . . . .
C4 C 0.6786(2) 0.32253(19) 0.43103(17) 0.0160(4) Uani 1 1 d . . . . .
C5 C 0.8335(2) 0.3314(2) 0.45684(18) 0.0178(4) Uani 1 1 d . . . . .
C6 C 0.9154(2) 0.2312(2) 0.54697(18) 0.0188(4) Uani 1 1 d . . . . .
H6 H 1.0230 0.2392 0.5585 0.023 Uiso 1 1 calc R . . . .
C7 C 0.5846(2) 0.5679(2) 0.13686(18) 0.0190(4) Uani 1 1 d . . . . .
C8 C 0.6813(3) 0.6552(2) 0.0350(2) 0.0293(5) Uani 1 1 d . . . . .
H8 H 0.8098 0.6378 0.0163 0.035 Uiso 1 1 calc R . . . .
C9 C 0.5881(3) 0.7687(3) -0.0395(2) 0.0339(5) Uani 1 1 d . . . . .
H9 H 0.6512 0.8319 -0.1087 0.041 Uiso 1 1 calc R . . . .
C10 C 0.4017(3) 0.7895(2) -0.0126(2) 0.0269(4) Uani 1 1 d . . . . .
C11 C 0.3068(2) 0.6979(2) 0.0858(2) 0.0244(4) Uani 1 1 d . . . . .
H11 H 0.1800 0.7116 0.1004 0.029 Uiso 1 1 calc R . . . .
C12 C 0.3987(2) 0.5861(2) 0.16272(18) 0.0202(4) Uani 1 1 d . . . . .
H12 H 0.3358 0.5228 0.2320 0.024 Uiso 1 1 calc R . . . .

loop_
_atom_site_aniso_label
_atom_site_aniso_U_11
_atom_site_aniso_U_22
_atom_site_aniso_U_33
_atom_site_aniso_U_23
_atom_site_aniso_U_13
_atom_site_aniso_U_12
Cl1 0.0228(2) 0.0248(3) 0.0236(2) 0.00311(18) -0.01325(18) -0.00355(18)
Cl2 0.0460(3) 0.0372(3) 0.0283(3) 0.0079(2) -0.0171(2) 0.0038(2)
O1 0.0174(6) 0.0233(7) 0.0337(7) 0.0043(6) -0.0070(5) -0.0103(5)
O2 0.0304(7) 0.0265(8) 0.0308(7) 0.0039(6) -0.0196(6) -0.0107(6)
O3 0.0147(6) 0.0342(8) 0.0244(7) -0.0016(6) -0.0022(5) 0.0003(5)
O4 0.0293(7) 0.0165(7) 0.0404(8) 0.0014(6) -0.0144(6) -0.0089(6)
O5 0.0187(7) 0.0401(10) 0.0633(11) 0.0116(8) -0.0113(7) -0.0172(6)
N1 0.0164(7) 0.0151(8) 0.0266(8) -0.0004(6) -0.0095(6) -0.0038(6)
N2 0.0156(7) 0.0173(8) 0.0190(7) 0.0019(6) -0.0046(5) -0.0065(6)
N3 0.0153(7) 0.0203(8) 0.0198(7) -0.0011(6) -0.0049(5) -0.0067(6)
N4 0.0220(8) 0.0223(9) 0.0292(8) 0.0002(7) -0.0091(6) -0.0116(7)
C1 0.0184(8) 0.0194(9) 0.0166(8) -0.0016(7) -0.0085(6) -0.0015(7)
C2 0.0183(8) 0.0156(9) 0.0197(8) 0.0003(7) -0.0051(6) -0.0060(7)
C3 0.0131(7) 0.0169(9) 0.0199(8) -0.0033(7) -0.0039(6) -0.0045(7)
C4 0.0143(7) 0.0152(9) 0.0166(8) -0.0022(7) -0.0035(6) -0.0027(6)
C5 0.0159(8) 0.0165(9) 0.0202(8) -0.0022(7) -0.0032(6) -0.0059(7)
C6 0.0138(8) 0.0208(10) 0.0235(9) -0.0045(7) -0.0067(6) -0.0047(7)
C7 0.0184(8) 0.0201(10) 0.0190(8) -0.0008(7) -0.0073(6) -0.0052(7)
C8 0.0226(9) 0.0357(12) 0.0290(10) 0.0070(9) -0.0079(8) -0.0137(8)
C9 0.0352(11) 0.0362(13) 0.0296(11) 0.0135(9) -0.0105(8) -0.0188(10)
C10 0.0326(10) 0.0251(11) 0.0200(9) 0.0008(8) -0.0119(8) -0.0018(8)
C11 0.0203(9) 0.0287(11) 0.0245(9) -0.0046(8) -0.0089(7) -0.0039(8)
C12 0.0199(8) 0.0210(10) 0.0197(8) -0.0013(7) -0.0053(7) -0.0072(7)

loop_
_atom_type_symbol
_atom_type_description
_atom_type_scat_dispersion_real
_atom_type_scat_dispersion_imag
_atom_type_scat_source
C C 0.0033 0.0016 'International Tables Vol C Tables 4.2.6.8 and 6.1.1.4'
H H 0.0000 0.0000 'International Tables Vol C Tables 4.2.6.8 and 6.1.1.4'
N N 0.0061 0.0033 'International Tables Vol C Tables 4.2.6.8 and 6.1.1.4'
O O 0.0106 0.0060 'International Tables Vol C Tables 4.2.6.8 and 6.1.1.4'
Cl Cl 0.1484 0.1585 'International Tables Vol C Tables 4.2.6.8 and 6.1.1.4'

loop_
_geom_angle_atom_site_label_1
_geom_angle_atom_site_label_2
_geom_angle_atom_site_label_3
_geom_angle
_geom_angle_site_symmetry_1
_geom_angle_site_symmetry_3
O1 N1 C3 117.12(14) . .
O2 N1 O1 124.60(14) . .
O2 N1 C3 118.27(14) . .
N3 N2 C4 115.43(14) . .
O3 N3 N2 126.50(15) . .
O3 N3 C7 118.36(14) . .
N2 N3 C7 115.11(14) . .
O4 N4 O5 124.23(16) . .
O4 N4 C5 119.15(14) . .
O5 N4 C5 116.57(16) . .
C2 C1 Cl1 119.70(14) . .
C2 C1 C6 120.97(16) . .
C6 C1 Cl1 119.33(13) . .
C1 C2 H2 120.8 . .
C1 C2 C3 118.34(16) . .
C3 C2 H2 120.8 . .
C2 C3 N1 116.25(15) . .
C2 C3 C4 123.69(15) . .
C4 C3 N1 119.99(15) . .
C3 C4 N2 119.95(14) . .
C3 C4 C5 114.80(15) . .
C5 C4 N2 124.86(16) . .
C4 C5 N4 120.16(16) . .
C6 C5 N4 116.39(14) . .
C6 C5 C4 123.44(16) . .
C1 C6 H6 120.6 . .
C5 C6 C1 118.70(15) . .
C5 C6 H6 120.6 . .
C8 C7 N3 118.62(15) . .
C8 C7 C12 122.23(17) . .
C12 C7 N3 119.15(15) . .
C7 C8 H8 120.6 . .
C7 C8 C9 118.71(17) . .
C9 C8 H8 120.6 . .
C8 C9 H9 120.3 . .
C8 C9 C10 119.47(18) . .
C10 C9 H9 120.3 . .
C9 C10 Cl2 119.18(16) . .
C11 C10 Cl2 119.25(15) . .
C11 C10 C9 121.58(18) . .
C10 C11 H11 120.4 . .
C10 C11 C12 119.13(17) . .
C12 C11 H11 120.4 . .
C7 C12 H12 120.6 . .
C11 C12 C7 118.80(17) . .
C11 C12 H12 120.6 . .

loop_
_geom_bond_atom_site_label_1
_geom_bond_atom_site_label_2
_geom_bond_distance
_geom_bond_site_symmetry_2
Cl1 C1 1.7277(18) .
Cl2 C10 1.734(2) .
O1 N1 1.228(2) .
O2 N1 1.2211(19) .
O3 N3 1.2550(19) .
O4 N4 1.218(2) .
O5 N4 1.223(2) .
N1 C3 1.471(2) .
N2 N3 1.278(2) .
N2 C4 1.406(2) .
N3 C7 1.453(2) .
N4 C5 1.467(2) .
C1 C2 1.384(2) .
C1 C6 1.385(3) .
C2 H2 0.9500 .
C2 C3 1.386(2) .
C3 C4 1.399(2) .
C4 C5 1.405(2) .
C5 C6 1.380(2) .
C6 H6 0.9500 .
C7 C8 1.377(3) .
C7 C12 1.388(2) .
C8 H8 0.9500 .
C8 C9 1.381(3) .
C9 H9 0.9500 .
C9 C10 1.386(3) .
C10 C11 1.383(3) .
C11 H11 0.9500 .
C11 C12 1.383(3) .
C12 H12 0.9500 .
